data_1562723
loop_
_publ_author_name
'Tang, Weiwei'
'Tang, Chunying'
'Wang, Fang'
'Chen, Ruihong'
'Zhang, Yong'
'Jia, Dingxian'

_publ_section_title
;
 Solvothermal syntheses, crystal structures, and properties of new
 mercury(II)--thioantimonates(III) and a mixed-valent
 thioantimonate(III,V)
;
_journal_name_full 'Journal of Solid State Chemistry'
_journal_page_first 287
_journal_page_last 294
_journal_paper_doi 10.1016/j.jssc.2012.12.035
_journal_volume 199
_journal_year 2013
_chemical_formula_moiety 'C4 H15 N3, Hg S14 Sb8'
_chemical_formula_sum 'C4 H15 Hg N3 S14 Sb8'
_chemical_formula_weight 1728.62
_space_group_IT_number 14
_space_group_name_Hall '-P 2yn'
_space_group_name_H-M_alt 'P 1 21/n 1'
_symmetry_cell_setting monoclinic
_symmetry_Int_Tables_number 14
_symmetry_space_group_name_Hall '-P 2yn'
_symmetry_space_group_name_H-M 'P 1 21/n 1'
_atom_sites_solution_hydrogens .
_atom_sites_solution_primary direct
_atom_sites_solution_secondary difmap
_audit_creation_method SHELXL-97
_cell_angle_alpha 90.00
_cell_angle_beta 98.424(5)
_cell_angle_gamma 90.00
_cell_formula_units_Z 2
_cell_length_a 7.0893(16)
_cell_length_b 28.258(6)
_cell_length_c 7.9381(18)
_cell_measurement_reflns_used 7183
_cell_measurement_temperature 223(2)
_cell_measurement_theta_max 27.6
_cell_measurement_theta_min 3.2
_cell_volume 1573.1(6)
_computing_cell_refinement CrystalClear
_computing_data_collection CrystalClear
_computing_data_reduction CrystalStructure
_computing_structure_refinement 'SHELXL-97 (Sheldrick, 1997)'
_computing_structure_solution 'SHELXS-97 (Sheldrick, 1990)'
_diffrn_ambient_temperature 223(2)
_diffrn_detector_area_resol_mean 14.63
_diffrn_measured_fraction_theta_full 0.997
_diffrn_measured_fraction_theta_max 0.997
_diffrn_measurement_device_type 'Rigaku Saturn'
_diffrn_measurement_method \w
_diffrn_radiation_monochromator graphite
_diffrn_radiation_source 'fine-focus sealed tube'
_diffrn_radiation_type MoK\a
_diffrn_radiation_wavelength 0.71073
_diffrn_reflns_av_R_equivalents 0.0650
_diffrn_reflns_av_sigmaI/netI 0.0530
_diffrn_reflns_limit_h_max 7
_diffrn_reflns_limit_h_min -8
_diffrn_reflns_limit_k_max 31
_diffrn_reflns_limit_k_min -34
_diffrn_reflns_limit_l_max 9
_diffrn_reflns_limit_l_min -9
_diffrn_reflns_number 12472
_diffrn_reflns_theta_full 25.35
_diffrn_reflns_theta_max 25.35
_diffrn_reflns_theta_min 3.24
_exptl_absorpt_coefficient_mu 12.551
_exptl_absorpt_correction_T_max 0.3667
_exptl_absorpt_correction_T_min 0.0550
_exptl_absorpt_correction_type multi-scan
_exptl_absorpt_process_details 'Jacobson, R. (1998) Private communication'
_exptl_crystal_colour red
_exptl_crystal_density_diffrn 3.649
_exptl_crystal_density_method 'not measured'
_exptl_crystal_description chip
_exptl_crystal_F_000 1544
_exptl_crystal_size_max 0.55
_exptl_crystal_size_mid 0.30
_exptl_crystal_size_min 0.10
_refine_diff_density_max 2.441
_refine_diff_density_min -1.156
_refine_diff_density_rms 0.330
_refine_ls_extinction_method none
_refine_ls_goodness_of_fit_ref 1.074
_refine_ls_hydrogen_treatment .
_refine_ls_matrix_type full
_refine_ls_number_parameters 127
_refine_ls_number_reflns 2876
_refine_ls_number_restraints 5
_refine_ls_restrained_S_all 1.076
_refine_ls_R_factor_all 0.0400
_refine_ls_R_factor_gt 0.0332
_refine_ls_shift/su_max 0.000
_refine_ls_shift/su_mean 0.000
_refine_ls_structure_factor_coef Fsqd
_refine_ls_weighting_details 'calc w=1/[\s^2^(Fo^2^)+(0.1436P)^2^+0.0000P] where P=(Fo^2^+2Fc^2^)/3'
_refine_ls_weighting_scheme calc
_refine_ls_wR_factor_gt 0.0737
_refine_ls_wR_factor_ref 0.0832
_reflns_number_gt 2442
_reflns_number_total 2876
_reflns_threshold_expression >2sigma(I)
_cod_data_source_file JSSC-2013-199-287.cif
_cod_data_source_block complex_3
_cod_original_sg_symbol_H-M 'P 21/n'
_cod_database_code 1562723

loop_
_symmetry_equiv_pos_as_xyz
'x, y, z'
'-x+1/2, y+1/2, -z+1/2'
'-x, -y, -z'
'x-1/2, -y-1/2, z-1/2'

loop_
_atom_site_label
_atom_site_type_symbol
_atom_site_fract_x
_atom_site_fract_y
_atom_site_fract_z
_atom_site_U_iso_or_equiv
_atom_site_adp_type
_atom_site_occupancy
_atom_site_symmetry_multiplicity
_atom_site_calc_flag
_atom_site_refinement_flags
_atom_site_disorder_assembly
_atom_site_disorder_group
Sb1 Sb 0.79403(15) 0.24566(4) 1.09285(13) 0.0191(3) Uani 1 1 d . . .
Sb2 Sb 0.86560(15) 0.18214(3) 0.69013(12) 0.0173(3) Uani 1 1 d . . .
Sb3 Sb 0.26299(15) 0.18435(4) 0.09198(12) 0.0178(3) Uani 1 1 d . . .
Sb4 Sb 0.39197(15) 0.12480(3) 0.52343(13) 0.0202(3) Uani 1 1 d . . .
Hg1 Hg 0.5000 0.0000 0.5000 0.0404(4) Uani 1 2 d S . .
S1 S 0.6348(6) 0.18442(14) 0.8949(5) 0.0223(9) Uani 1 1 d . . .
S2 S 1.0278(6) 0.26831(14) 0.9188(5) 0.0194(8) Uani 1 1 d . . .
S3 S 0.7303(7) 0.10479(15) 0.5776(6) 0.0295(10) Uani 1 1 d . . .
S4 S 1.1078(6) 0.13288(13) 0.8616(5) 0.0196(8) Uani 1 1 d . . .
S5 S 0.3626(7) 0.10598(15) 0.2204(5) 0.0286(10) Uani 1 1 d . . .
S6 S 0.2744(9) 0.04732(17) 0.5993(8) 0.0303(16) Uani 1 1 d . . .
S7 S 0.0042(6) 0.18877(14) 0.2715(5) 0.0258(8) Uani 1 1 d . . .
N1 N 1.006(4) 0.0057(11) -0.065(4) 0.035(7) Uiso 0.50 1 d PD . .
N2 N 0.842(3) 0.0852(7) 0.145(3) 0.043(5) Uiso 1 1 d D . .
C1 C 0.817(4) 0.0143(11) -0.039(4) 0.048(8) Uiso 1 1 d D . .
C2A C 0.788(7) 0.0356(9) 0.132(4) 0.045(10) Uiso 0.50 1 d PD . .
C2B C 0.715(5) 0.0497(13) 0.049(6) 0.047(12) Uiso 0.50 1 d PD . .

loop_
_atom_site_aniso_label
_atom_site_aniso_U_11
_atom_site_aniso_U_22
_atom_site_aniso_U_33
_atom_site_aniso_U_23
_atom_site_aniso_U_13
_atom_site_aniso_U_12
Sb1 0.0180(6) 0.0204(6) 0.0208(6) -0.0008(4) 0.0090(5) 0.0025(4)
Sb2 0.0160(6) 0.0205(6) 0.0157(5) -0.0001(4) 0.0028(4) -0.0003(4)
Sb3 0.0141(6) 0.0215(6) 0.0180(6) -0.0027(4) 0.0030(4) 0.0006(4)
Sb4 0.0227(6) 0.0160(6) 0.0226(6) -0.0014(4) 0.0062(5) 0.0007(4)
Hg1 0.0593(8) 0.0183(5) 0.0518(7) -0.0021(4) 0.0359(6) -0.0014(4)
S1 0.016(2) 0.026(2) 0.027(2) -0.0025(15) 0.0076(17) -0.0065(16)
S2 0.017(2) 0.024(2) 0.0179(18) 0.0017(14) 0.0049(15) -0.0028(15)
S3 0.027(2) 0.021(2) 0.037(2) -0.0087(17) -0.0067(19) 0.0043(18)
S4 0.019(2) 0.023(2) 0.0168(17) -0.0055(15) 0.0020(15) 0.0038(16)
S5 0.037(3) 0.022(2) 0.0240(19) -0.0070(16) -0.0037(18) 0.0076(18)
S6 0.041(4) 0.023(2) 0.029(4) 0.001(2) 0.021(3) -0.004(2)
S7 0.029(2) 0.026(2) 0.0184(18) 0.0027(14) 0.0024(16) 0.0031(15)

loop_
_atom_type_symbol
_atom_type_description
_atom_type_scat_dispersion_real
_atom_type_scat_dispersion_imag
_atom_type_scat_source
C C 0.0033 0.0016 'International Tables Vol C Tables 4.2.6.8 and 6.1.1.4'
H H 0.0000 0.0000 'International Tables Vol C Tables 4.2.6.8 and 6.1.1.4'
N N 0.0061 0.0033 'International Tables Vol C Tables 4.2.6.8 and 6.1.1.4'
S S 0.1246 0.1234 'International Tables Vol C Tables 4.2.6.8 and 6.1.1.4'
Sb Sb -0.5866 1.5461 'International Tables Vol C Tables 4.2.6.8 and 6.1.1.4'
Hg Hg -2.3894 9.2266 'International Tables Vol C Tables 4.2.6.8 and 6.1.1.4'

loop_
_geom_angle_atom_site_label_1
_geom_angle_atom_site_label_2
_geom_angle_atom_site_label_3
_geom_angle
_geom_angle_site_symmetry_1
_geom_angle_site_symmetry_3
S2 Sb1 S7 95.40(14) . 1_656
S2 Sb1 S1 96.29(13) . .
S7 Sb1 S1 95.10(14) 1_656 .
S4 Sb2 S1 97.26(14) . .
S4 Sb2 S3 84.44(14) . .
S1 Sb2 S3 90.08(15) . .
S4 Sb3 S7 99.69(14) 1_454 .
S4 Sb3 S5 81.27(13) 1_454 .
S7 Sb3 S5 89.95(14) . .
S3 Sb4 S5 93.60(16) . .
S3 Sb4 S6 96.35(18) . .
S5 Sb4 S6 93.71(19) . .
S6 Hg1 S6 180.0(3) . 3_656
Sb2 S1 Sb1 98.65(14) . .
Sb4 S3 Sb2 100.15(15) . .
Sb2 S4 Sb3 106.03(14) . 1_656
Sb4 S5 Sb3 100.78(15) . .
Hg1 S6 Sb4 98.96(18) . .
Sb3 S7 Sb1 97.83(13) . 1_454
N1 N1 C1 73(3) 3_755 .
N1 N1 C1 63(3) 3_755 3_755
C1 N1 C1 136(2) . 3_755
C2A N2 C2B 35(2) . .
N1 C1 C2B 137(3) . .
N1 C1 N1 44(2) . 3_755
C2B C1 N1 115(3) . 3_755
N1 C1 C2A 117(3) . .
C2B C1 C2A 34(2) . .
N1 C1 C2A 83(3) 3_755 .
N2 C2A C1 112(2) . .
C1 C2B N2 113(3) . .

loop_
_geom_bond_atom_site_label_1
_geom_bond_atom_site_label_2
_geom_bond_distance
_geom_bond_site_symmetry_2
Sb1 S2 2.395(4) .
Sb1 S7 2.489(4) 1_656
Sb1 S1 2.494(4) .
Sb2 S4 2.461(4) .
Sb2 S1 2.470(4) .
Sb2 S3 2.499(4) .
Sb3 S4 2.466(4) 1_454
Sb3 S7 2.485(4) .
Sb3 S5 2.496(4) .
Sb4 S3 2.440(5) .
Sb4 S5 2.443(4) .
Sb4 S6 2.449(5) .
Hg1 S6 2.310(5) .
Hg1 S6 2.310(5) 3_656
S4 Sb3 2.466(4) 1_656
S7 Sb1 2.489(4) 1_454
N1 N1 1.10(6) 3_755
N1 C1 1.410(19) .
N1 C1 1.51(5) 3_755
N2 C2A 1.454(19) .
N2 C2B 1.487(19) .
C1 C2B 1.468(19) .
C1 N1 1.51(5) 3_755
C1 C2A 1.522(19) .

loop_
_geom_torsion_atom_site_label_1
_geom_torsion_atom_site_label_2
_geom_torsion_atom_site_label_3
_geom_torsion_atom_site_label_4
_geom_torsion
_geom_torsion_site_symmetry_1
_geom_torsion_site_symmetry_2
_geom_torsion_site_symmetry_3
_geom_torsion_site_symmetry_4
S4 Sb2 S1 Sb1 78.84(15) . . . .
S3 Sb2 S1 Sb1 163.24(16) . . . .
S2 Sb1 S1 Sb2 9.18(16) . . . .
S7 Sb1 S1 Sb2 -86.85(15) 1_656 . . .
S5 Sb4 S3 Sb2 120.88(16) . . . .
S6 Sb4 S3 Sb2 -144.98(19) . . . .
S4 Sb2 S3 Sb4 148.34(17) . . . .
S1 Sb2 S3 Sb4 51.05(17) . . . .
S1 Sb2 S4 Sb3 -73.45(16) . . . 1_656
S3 Sb2 S4 Sb3 -162.81(17) . . . 1_656
S3 Sb4 S5 Sb3 -119.17(17) . . . .
S6 Sb4 S5 Sb3 144.22(19) . . . .
S4 Sb3 S5 Sb4 -151.28(18) 1_454 . . .
S7 Sb3 S5 Sb4 -51.47(17) . . . .
S6 Hg1 S6 Sb4 19(100) 3_656 . . .
S3 Sb4 S6 Hg1 -35.1(2) . . . .
S5 Sb4 S6 Hg1 58.9(2) . . . .
S4 Sb3 S7 Sb1 -76.41(15) 1_454 . . 1_454
S5 Sb3 S7 Sb1 -157.55(15) . . . 1_454
N1 N1 C1 C2B 78(6) 3_755 . . .
C1 N1 C1 C2B 78(6) 3_755 . . .
C1 N1 C1 N1 0.000(6) 3_755 . . 3_755
N1 N1 C1 C2A 43(4) 3_755 . . .
C1 N1 C1 C2A 43(4) 3_755 . . .
C2B N2 C2A C1 60(3) . . . .
N1 C1 C2A N2 73(4) . . . .
C2B C1 C2A N2 -63(3) . . . .
N1 C1 C2A N2 101(3) 3_755 . . .
N1 C1 C2B N2 -4(7) . . . .
N1 C1 C2B N2 44(5) 3_755 . . .
C2A C1 C2B N2 62(3) . . . .
C2A N2 C2B C1 -65(3) . . . .
